data_4036459
loop_
_publ_author_name
'Moreno-Yruela, Carlos'
'Gar\'in, Javier'
'Orduna, Jes\'us'
'Franco, Santiago'
'Quintero, Estefan\'ia'
'L\'opez Navarrete, Juan T'
'Diosdado, Beatriz E.'
'Villacampa, Bel\'en'
'Casado, Juan'
'Andreu, Raquel'

_publ_section_title
;
 D-\p-A Compounds with Tunable Intramolecular Charge Transfer Achieved by
 Incorporation of Butenolide Nitriles as Acceptor Moieties.
;
_journal_issue 24
_journal_name_full 'The Journal of organic chemistry'
_journal_page_first 12115
_journal_page_last 12128
_journal_paper_doi 10.1021/acs.joc.5b02051
_journal_volume 80
_journal_year 2015
_chemical_formula_moiety 'C28 H29 N O3, C H2 Cl2'
_chemical_formula_sum 'C29 H31 Cl2 N O3'
_chemical_formula_weight 512.45
_space_group_crystal_system monoclinic
_space_group_IT_number 14
_space_group_name_Hall '-P 2yn'
_space_group_name_H-M_alt 'P 1 21/n 1'
_atom_sites_solution_hydrogens geom
_audit_creation_method SHELXL-2013
_audit_update_record
;
2014-05-27 # Formatted by publCIF

;
_cell_angle_alpha 90
_cell_angle_beta 90.063(6)
_cell_angle_gamma 90
_cell_formula_units_Z 4
_cell_length_a 10.6203(6)
_cell_length_b 6.8903(5)
_cell_length_c 37.158(3)
_cell_measurement_reflns_used 1790
_cell_measurement_temperature 150(1)
_cell_measurement_theta_max 25.2560
_cell_measurement_theta_min 3.2890
_cell_volume 2719.1(3)
_computing_cell_refinement
;
CrysAlisPro, Agilent Technologies,
Version 1.171.37.31 (release 14-01-2014 CrysAlis171 .NET)
(compiled Jan 14 2014,18:38:05)
;
_computing_data_collection
;
CrysAlisPro, Agilent Technologies,
Version 1.171.37.31 (release 14-01-2014 CrysAlis171 .NET)
(compiled Jan 14 2014,18:38:05)
;
_computing_data_reduction
;
CrysAlisPro, Agilent Technologies,
Version 1.171.37.31 (release 14-01-2014 CrysAlis171 .NET)
(compiled Jan 14 2014,18:38:05)
;
_computing_molecular_graphics 'Diamond 3.2i'
_computing_publication_material 'SHELXL-2013 (Sheldrick, 2013)'
_computing_structure_refinement 'SHELXL-2013 (Sheldrick, 2013)'
_computing_structure_solution
;
SUPERFLIP, L. Palatinus and G. Chapuis, J. Appl. Crystallogr., 2007, 40,
 786-790.
;
_diffrn_ambient_temperature 150(1)
_diffrn_detector 'CCD plate'
_diffrn_detector_area_resol_mean 16.3990
_diffrn_detector_type Sapphire3
_diffrn_measured_fraction_theta_full 0.999
_diffrn_measured_fraction_theta_max 0.999
_diffrn_measurement_device 'four-circle diffractometer'
_diffrn_measurement_device_type 'Xcalibur, Sapphire3'
_diffrn_measurement_method \w-scans
_diffrn_radiation_monochromator graphite
_diffrn_radiation_probe x-ray
_diffrn_radiation_type MoK\a
_diffrn_radiation_wavelength 0.71073
_diffrn_reflns_av_R_equivalents 0.0888
_diffrn_reflns_av_unetI/netI 0.1000
_diffrn_reflns_Laue_measured_fraction_full 0.999
_diffrn_reflns_Laue_measured_fraction_max 0.999
_diffrn_reflns_limit_h_max 12
_diffrn_reflns_limit_h_min -12
_diffrn_reflns_limit_k_max 8
_diffrn_reflns_limit_k_min -8
_diffrn_reflns_limit_l_max 43
_diffrn_reflns_limit_l_min -44
_diffrn_reflns_number 20432
_diffrn_reflns_point_group_measured_fraction_full 0.999
_diffrn_reflns_point_group_measured_fraction_max 0.999
_diffrn_reflns_theta_full 25.000
_diffrn_reflns_theta_max 24.997
_diffrn_reflns_theta_min 3.007
_diffrn_source 'Enhance (Mo) X-ray Source'
_exptl_absorpt_coefficient_mu 0.269
_exptl_absorpt_correction_T_max 1.00000
_exptl_absorpt_correction_T_min 0.71806
_exptl_absorpt_correction_type multi-scan
_exptl_absorpt_process_details
;
CrysAlisPro, Agilent Technologies,
Version 1.171.37.31 (release 14-01-2014 CrysAlis171 .NET)
(compiled Jan 14 2014,18:38:05)
Multi-scan absorption correction using spherical harmonics,
 implemented in SCALE3 ABSPACK scaling algorithm.
;
_exptl_crystal_colour blue
_exptl_crystal_density_diffrn 1.252
_exptl_crystal_description needle
_exptl_crystal_F_000 1080
_exptl_crystal_size_max 0.800
_exptl_crystal_size_mid 0.090
_exptl_crystal_size_min 0.040
_refine_diff_density_max 0.549
_refine_diff_density_min -0.662
_refine_diff_density_rms 0.072
_refine_ls_extinction_method none
_refine_ls_goodness_of_fit_ref 1.056
_refine_ls_hydrogen_treatment constr
_refine_ls_matrix_type full
_refine_ls_number_parameters 316
_refine_ls_number_reflns 4778
_refine_ls_number_restraints 0
_refine_ls_restrained_S_all 1.056
_refine_ls_R_factor_all 0.1542
_refine_ls_R_factor_gt 0.0859
_refine_ls_shift/su_max 0.000
_refine_ls_shift/su_mean 0.000
_refine_ls_structure_factor_coef Fsqd
_refine_ls_weighting_details 'w=1/[\s^2^(Fo^2^)+(0.0853P)^2^+3.1577P] where P=(Fo^2^+2Fc^2^)/3'
_refine_ls_weighting_scheme calc
_refine_ls_wR_factor_gt 0.1968
_refine_ls_wR_factor_ref 0.2340
_reflns_Friedel_coverage 0.000
_reflns_number_gt 2706
_reflns_number_total 4778
_reflns_threshold_expression 'I > 2\s(I)'
_cod_data_source_file jo5b02051_si_004.cif
_cod_data_source_block shelx
_cod_original_sg_symbol_H-M 'P 21/n'
_cod_database_code 4036459
_shelx_space_group_comment
;
The symmetry employed for this shelxl refinement is uniquely defined
by the following loop, which should always be used as a source of
symmetry information in preference to the above space-group names.
They are only intended as comments.
;
_shelx_estimated_absorpt_t_min 0.814
_shelx_estimated_absorpt_t_max 0.989
_shelxl_version_number 2013-4

loop_
_space_group_symop_operation_xyz
'x, y, z'
'-x+1/2, y+1/2, -z+1/2'
'-x, -y, -z'
'x-1/2, -y-1/2, z-1/2'

loop_
_atom_site_label
_atom_site_type_symbol
_atom_site_fract_x
_atom_site_fract_y
_atom_site_fract_z
_atom_site_U_iso_or_equiv
_atom_site_adp_type
_atom_site_occupancy
_atom_site_site_symmetry_order
_atom_site_calc_flag
_atom_site_refinement_flags_posn
_atom_site_refinement_flags_adp
O1 O 0.8668(3) 0.2046(4) 0.06630(7) 0.0247(7) Uani 1 1 d . .
C1 C 0.7400(4) 0.2238(6) 0.07158(11) 0.0225(10) Uani 1 1 d . .
C2 C 0.6918(4) 0.2248(6) 0.10476(11) 0.0229(10) Uani 1 1 d . .
H2 H 0.6034 0.2395 0.1076 0.027 Uiso 1 1 calc R U
C3 C 0.7689(4) 0.2047(6) 0.13632(11) 0.0197(9) Uani 1 1 d . .
C4 C 0.9013(4) 0.1951(6) 0.12917(11) 0.0199(9) Uani 1 1 d . .
H4 H 0.9585 0.1887 0.1488 0.024 Uiso 1 1 calc R U
C5 C 0.9468(4) 0.1950(6) 0.09557(11) 0.0208(10) Uani 1 1 d . .
C6 C 0.6698(4) 0.2320(6) 0.03630(12) 0.0269(11) Uani 1 1 d . .
C7 C 0.6664(5) 0.0249(6) 0.02090(12) 0.0316(12) Uani 1 1 d . .
H7A H 0.6214 0.0253 -0.0022 0.047 Uiso 1 1 calc R U
H7B H 0.6229 -0.0612 0.0378 0.047 Uiso 1 1 calc R U
H7C H 0.7526 -0.0216 0.0172 0.047 Uiso 1 1 calc R U
C8 C 0.7371(5) 0.3659(7) 0.00946(13) 0.0454(14) Uani 1 1 d . .
H8A H 0.6898 0.3692 -0.0132 0.068 Uiso 1 1 calc R U
H8B H 0.8222 0.3167 0.0050 0.068 Uiso 1 1 calc R U
H8C H 0.7422 0.4972 0.0195 0.068 Uiso 1 1 calc R U
C9 C 0.5353(5) 0.3023(8) 0.04193(14) 0.0442(14) Uani 1 1 d . .
H9A H 0.4916 0.3072 0.0187 0.066 Uiso 1 1 calc R U
H9B H 0.5367 0.4322 0.0527 0.066 Uiso 1 1 calc R U
H9C H 0.4911 0.2128 0.0581 0.066 Uiso 1 1 calc R U
C10 C 1.0823(4) 0.1858(7) 0.08367(12) 0.0291(11) Uani 1 1 d . .
C11 C 1.1033(5) 0.0012(8) 0.06160(15) 0.0464(14) Uani 1 1 d . .
H11A H 1.1914 -0.0048 0.0538 0.070 Uiso 1 1 calc R U
H11B H 1.0481 0.0027 0.0404 0.070 Uiso 1 1 calc R U
H11C H 1.0839 -0.1126 0.0764 0.070 Uiso 1 1 calc R U
C12 C 1.1699(4) 0.1821(7) 0.11585(13) 0.0360(12) Uani 1 1 d . .
H12A H 1.2574 0.1770 0.1075 0.054 Uiso 1 1 calc R U
H12B H 1.1518 0.0674 0.1306 0.054 Uiso 1 1 calc R U
H12C H 1.1572 0.2995 0.1303 0.054 Uiso 1 1 calc R U
C13 C 1.1111(5) 0.3659(8) 0.06105(16) 0.0524(16) Uani 1 1 d . .
H13A H 1.1992 0.3621 0.0532 0.079 Uiso 1 1 calc R U
H13B H 1.0969 0.4827 0.0755 0.079 Uiso 1 1 calc R U
H13C H 1.0558 0.3683 0.0399 0.079 Uiso 1 1 calc R U
C14 C 0.7147(4) 0.1956(6) 0.17020(11) 0.0223(10) Uani 1 1 d . .
H14 H 0.6254 0.1907 0.1711 0.027 Uiso 1 1 calc R U
C15 C 0.7781(4) 0.1930(6) 0.20319(11) 0.0233(10) Uani 1 1 d . .
H15 H 0.8676 0.1951 0.2028 0.028 Uiso 1 1 calc R U
C16 C 0.7195(4) 0.1876(6) 0.23599(11) 0.0242(10) Uani 1 1 d . .
H16 H 0.6301 0.1814 0.2364 0.029 Uiso 1 1 calc R U
C17 C 0.7840(4) 0.1905(6) 0.26906(11) 0.0248(10) Uani 1 1 d . .
H17 H 0.8733 0.1970 0.2685 0.030 Uiso 1 1 calc R U
C18 C 0.7266(4) 0.1847(6) 0.30178(11) 0.0232(10) Uani 1 1 d . .
C19 C 0.7745(4) 0.1877(6) 0.33775(11) 0.0213(10) Uani 1 1 d . .
C20 C 0.6701(4) 0.1933(6) 0.36004(11) 0.0224(10) Uani 1 1 d . .
C21 C 0.5574(4) 0.1911(6) 0.33822(11) 0.0266(10) Uani 1 1 d . .
O2 O 0.5956(3) 0.1826(4) 0.30270(7) 0.0280(8) Uani 1 1 d . .
C22 C 0.9072(4) 0.1817(6) 0.34895(11) 0.0225(10) Uani 1 1 d . .
C23 C 0.9444(4) 0.2759(6) 0.38015(12) 0.0262(11) Uani 1 1 d . .
H23 H 0.8842 0.3460 0.3939 0.031 Uiso 1 1 calc R U
C24 C 1.0686(5) 0.2690(7) 0.39154(14) 0.0365(12) Uani 1 1 d . .
H24 H 1.0932 0.3352 0.4128 0.044 Uiso 1 1 calc R U
C25 C 1.1569(5) 0.1659(7) 0.37195(14) 0.0400(13) Uani 1 1 d . .
H25 H 1.2419 0.1611 0.3799 0.048 Uiso 1 1 calc R U
C26 C 1.1216(4) 0.0699(7) 0.34088(14) 0.0346(12) Uani 1 1 d . .
H26 H 1.1824 -0.0002 0.3274 0.042 Uiso 1 1 calc R U
C27 C 0.9975(4) 0.0758(6) 0.32946(12) 0.0286(11) Uani 1 1 d . .
H27 H 0.9732 0.0079 0.3083 0.034 Uiso 1 1 calc R U
C28 C 0.6637(4) 0.1960(6) 0.39801(12) 0.0233(10) Uani 1 1 d . .
N1 N 0.6554(4) 0.2006(6) 0.42877(11) 0.0344(10) Uani 1 1 d . .
O3 O 0.4472(3) 0.1910(5) 0.34607(9) 0.0405(9) Uani 1 1 d . .
C29 C 0.2679(6) 0.4388(10) 0.28857(18) 0.0674(19) Uani 1 1 d . .
H29A H 0.2662 0.3292 0.2713 0.081 Uiso 1 1 calc R U
H29B H 0.2893 0.3861 0.3126 0.081 Uiso 1 1 calc R U
Cl1 Cl 0.3822(2) 0.6009(5) 0.27569(7) 0.1415(12) Uani 1 1 d . .
Cl2 Cl 0.1216(2) 0.5433(3) 0.29026(8) 0.1172(10) Uani 1 1 d . .

loop_
_atom_site_aniso_label
_atom_site_aniso_U_11
_atom_site_aniso_U_22
_atom_site_aniso_U_33
_atom_site_aniso_U_23
_atom_site_aniso_U_13
_atom_site_aniso_U_12
O1 0.0179(17) 0.0347(17) 0.0217(16) 0.0011(14) 0.0024(13) -0.0007(14)
C1 0.023(3) 0.020(2) 0.024(2) -0.0012(18) 0.001(2) -0.0002(19)
C2 0.017(2) 0.026(2) 0.026(3) 0.0008(19) -0.0017(19) -0.0018(19)
C3 0.021(2) 0.013(2) 0.025(2) -0.0006(18) 0.0048(18) 0.0039(18)
C4 0.019(2) 0.022(2) 0.019(2) -0.0011(18) -0.0008(18) 0.0003(19)
C5 0.024(2) 0.017(2) 0.022(2) 0.0030(18) -0.0019(19) -0.0023(19)
C6 0.022(3) 0.036(3) 0.023(2) 0.001(2) -0.003(2) 0.001(2)
C7 0.031(3) 0.040(3) 0.023(3) -0.005(2) -0.007(2) -0.001(2)
C8 0.054(4) 0.051(3) 0.031(3) 0.010(2) -0.012(3) -0.016(3)
C9 0.038(3) 0.055(3) 0.039(3) -0.007(3) -0.014(3) 0.014(3)
C10 0.023(3) 0.036(3) 0.028(3) 0.001(2) 0.006(2) -0.006(2)
C11 0.025(3) 0.063(4) 0.051(3) -0.018(3) 0.009(3) 0.003(3)
C12 0.022(3) 0.047(3) 0.039(3) 0.000(2) 0.000(2) 0.000(2)
C13 0.027(3) 0.064(4) 0.066(4) 0.025(3) 0.007(3) -0.005(3)
C14 0.021(2) 0.022(2) 0.024(2) 0.0007(19) 0.0047(19) 0.002(2)
C15 0.023(2) 0.019(2) 0.028(3) 0.0005(19) 0.0021(19) 0.0002(19)
C16 0.027(3) 0.023(2) 0.023(2) -0.0007(19) 0.0031(19) 0.001(2)
C17 0.025(3) 0.023(2) 0.026(2) 0.001(2) 0.004(2) 0.000(2)
C18 0.019(2) 0.023(2) 0.028(3) 0.002(2) 0.0018(19) 0.0037(19)
C19 0.023(2) 0.015(2) 0.026(2) -0.0002(18) 0.0064(19) -0.0004(19)
C20 0.019(2) 0.024(2) 0.024(2) 0.001(2) 0.0014(18) 0.001(2)
C21 0.026(3) 0.029(3) 0.025(2) 0.000(2) 0.004(2) 0.003(2)
O2 0.0165(17) 0.047(2) 0.0205(16) -0.0016(14) 0.0009(13) 0.0012(15)
C22 0.015(2) 0.020(2) 0.032(3) 0.007(2) 0.0019(19) -0.0009(19)
C23 0.020(2) 0.026(2) 0.032(3) -0.002(2) 0.003(2) 0.001(2)
C24 0.026(3) 0.042(3) 0.041(3) -0.001(2) -0.006(2) -0.006(2)
C25 0.016(3) 0.051(3) 0.053(3) 0.013(3) -0.001(2) 0.000(2)
C26 0.018(3) 0.038(3) 0.048(3) 0.006(2) 0.011(2) 0.007(2)
C27 0.027(3) 0.028(3) 0.031(3) 0.004(2) 0.007(2) 0.001(2)
C28 0.022(2) 0.023(2) 0.025(3) 0.000(2) 0.0042(19) 0.003(2)
N1 0.031(2) 0.043(2) 0.029(3) -0.001(2) 0.0039(18) 0.003(2)
O3 0.0184(19) 0.066(2) 0.037(2) 0.0032(18) 0.0072(15) 0.0056(18)
C29 0.048(4) 0.086(5) 0.068(4) 0.002(4) -0.008(3) 0.005(4)
Cl1 0.0628(14) 0.228(3) 0.134(2) 0.102(2) -0.0201(13) -0.0475(17)
Cl2 0.0588(14) 0.0929(16) 0.200(3) 0.0347(16) 0.0222(15) 0.0162(11)

loop_
_atom_type_symbol
_atom_type_description
_atom_type_scat_dispersion_real
_atom_type_scat_dispersion_imag
_atom_type_scat_source
C C 0.0033 0.0016 'International Tables Vol C Tables 4.2.6.8 and 6.1.1.4'
H H 0.0000 0.0000 'International Tables Vol C Tables 4.2.6.8 and 6.1.1.4'
N N 0.0061 0.0033 'International Tables Vol C Tables 4.2.6.8 and 6.1.1.4'
O O 0.0106 0.0060 'International Tables Vol C Tables 4.2.6.8 and 6.1.1.4'
Cl Cl 0.1484 0.1585 'International Tables Vol C Tables 4.2.6.8 and 6.1.1.4'

loop_
_geom_angle_atom_site_label_1
_geom_angle_atom_site_label_2
_geom_angle_atom_site_label_3
_geom_angle
C1 O1 C5 119.8(3)
C2 C1 O1 120.8(4)
C2 C1 C6 127.7(4)
O1 C1 C6 111.4(4)
C1 C2 C3 122.3(4)
C1 C2 H2 118.8
C3 C2 H2 118.8
C14 C3 C4 125.1(4)
C14 C3 C2 120.6(4)
C4 C3 C2 114.3(4)
C5 C4 C3 121.9(4)
C5 C4 H4 119.1
C3 C4 H4 119.1
C4 C5 O1 120.8(4)
C4 C5 C10 128.3(4)
O1 C5 C10 111.0(3)
C1 C6 C9 110.8(4)
C1 C6 C8 110.9(4)
C9 C6 C8 109.6(4)
C1 C6 C7 107.5(3)
C9 C6 C7 109.0(4)
C8 C6 C7 109.0(4)
C6 C7 H7A 109.5
C6 C7 H7B 109.5
H7A C7 H7B 109.5
C6 C7 H7C 109.5
H7A C7 H7C 109.5
H7B C7 H7C 109.5
C6 C8 H8A 109.5
C6 C8 H8B 109.5
H8A C8 H8B 109.5
C6 C8 H8C 109.5
H8A C8 H8C 109.5
H8B C8 H8C 109.5
C6 C9 H9A 109.5
C6 C9 H9B 109.5
H9A C9 H9B 109.5
C6 C9 H9C 109.5
H9A C9 H9C 109.5
H9B C9 H9C 109.5
C5 C10 C12 110.8(4)
C5 C10 C11 109.4(4)
C12 C10 C11 108.6(4)
C5 C10 C13 108.6(4)
C12 C10 C13 108.9(4)
C11 C10 C13 110.5(4)
C10 C11 H11A 109.5
C10 C11 H11B 109.5
H11A C11 H11B 109.5
C10 C11 H11C 109.5
H11A C11 H11C 109.5
H11B C11 H11C 109.5
C10 C12 H12A 109.5
C10 C12 H12B 109.5
H12A C12 H12B 109.5
C10 C12 H12C 109.5
H12A C12 H12C 109.5
H12B C12 H12C 109.5
C10 C13 H13A 109.5
C10 C13 H13B 109.5
H13A C13 H13B 109.5
C10 C13 H13C 109.5
H13A C13 H13C 109.5
H13B C13 H13C 109.5
C3 C14 C15 126.6(4)
C3 C14 H14 116.7
C15 C14 H14 116.7
C16 C15 C14 124.1(4)
C16 C15 H15 117.9
C14 C15 H15 117.9
C15 C16 C17 123.7(4)
C15 C16 H16 118.1
C17 C16 H16 118.1
C18 C17 C16 124.2(4)
C18 C17 H17 117.9
C16 C17 H17 117.9
C17 C18 O2 118.1(4)
C17 C18 C19 132.5(4)
O2 C18 C19 109.4(4)
C20 C19 C18 106.0(4)
C20 C19 C22 126.8(4)
C18 C19 C22 127.2(4)
C19 C20 C28 129.5(4)
C19 C20 C21 109.1(4)
C28 C20 C21 121.4(4)
O3 C21 O2 121.1(4)
O3 C21 C20 131.9(4)
O2 C21 C20 107.0(4)
C21 O2 C18 108.5(3)
C23 C22 C27 118.7(4)
C23 C22 C19 119.8(4)
C27 C22 C19 121.5(4)
C24 C23 C22 120.7(4)
C24 C23 H23 119.7
C22 C23 H23 119.7
C25 C24 C23 120.2(5)
C25 C24 H24 119.9
C23 C24 H24 119.9
C26 C25 C24 120.1(5)
C26 C25 H25 119.9
C24 C25 H25 119.9
C25 C26 C27 120.0(5)
C25 C26 H26 120.0
C27 C26 H26 120.0
C26 C27 C22 120.4(4)
C26 C27 H27 119.8
C22 C27 H27 119.8
N1 C28 C20 178.1(5)
Cl2 C29 Cl1 112.2(4)
Cl2 C29 H29A 109.2
Cl1 C29 H29A 109.2
Cl2 C29 H29B 109.2
Cl1 C29 H29B 109.2
H29A C29 H29B 107.9

loop_
_geom_bond_atom_site_label_1
_geom_bond_atom_site_label_2
_geom_bond_distance
O1 C1 1.367(5)
O1 C5 1.381(5)
C1 C2 1.336(6)
C1 C6 1.509(6)
C2 C3 1.436(6)
C2 H2 0.9500
C3 C14 1.386(6)
C3 C4 1.434(6)
C4 C5 1.339(6)
C4 H4 0.9500
C5 C10 1.506(6)
C6 C9 1.522(6)
C6 C8 1.536(6)
C6 C7 1.538(6)
C7 H7A 0.9800
C7 H7B 0.9800
C7 H7C 0.9800
C8 H8A 0.9800
C8 H8B 0.9800
C8 H8C 0.9800
C9 H9A 0.9800
C9 H9B 0.9800
C9 H9C 0.9800
C10 C12 1.515(6)
C10 C11 1.530(7)
C10 C13 1.530(6)
C11 H11A 0.9800
C11 H11B 0.9800
C11 H11C 0.9800
C12 H12A 0.9800
C12 H12B 0.9800
C12 H12C 0.9800
C13 H13A 0.9800
C13 H13B 0.9800
C13 H13C 0.9800
C14 C15 1.398(6)
C14 H14 0.9500
C15 C16 1.370(6)
C15 H15 0.9500
C16 C17 1.406(6)
C16 H16 0.9500
C17 C18 1.361(6)
C17 H17 0.9500
C18 O2 1.391(5)
C18 C19 1.430(6)
C19 C20 1.385(6)
C19 C22 1.470(6)
C20 C28 1.413(6)
C20 C21 1.444(6)
C21 O3 1.207(5)
C21 O2 1.382(5)
C22 C23 1.386(6)
C22 C27 1.406(6)
C23 C24 1.385(6)
C23 H23 0.9500
C24 C25 1.384(7)
C24 H24 0.9500
C25 C26 1.382(7)
C25 H25 0.9500
C26 C27 1.385(6)
C26 H26 0.9500
C27 H27 0.9500
C28 N1 1.147(5)
C29 Cl2 1.714(6)
C29 Cl1 1.718(7)
C29 H29A 0.9900
C29 H29B 0.9900

loop_
_geom_hbond_atom_site_label_D
_geom_hbond_atom_site_label_H
_geom_hbond_atom_site_label_A
_geom_hbond_distance_DH
_geom_hbond_distance_HA
_geom_hbond_distance_DA
_geom_hbond_angle_DHA
_geom_hbond_site_symmetry_A
C8 H8C N1 0.98 2.61 3.447(6) 142.9 2_655
C25 H25 O3 0.95 2.53 3.235(6) 131.6 1_655
C29 H29B O3 0.99 2.48 3.331(7) 143.6 .

loop_
_geom_torsion_atom_site_label_1
_geom_torsion_atom_site_label_2
_geom_torsion_atom_site_label_3
_geom_torsion_atom_site_label_4
_geom_torsion
C5 O1 C1 C2 -2.9(6)
C5 O1 C1 C6 179.9(3)
O1 C1 C2 C3 -0.5(6)
C6 C1 C2 C3 176.2(4)
C1 C2 C3 C14 -176.4(4)
C1 C2 C3 C4 3.5(6)
C14 C3 C4 C5 176.6(4)
C2 C3 C4 C5 -3.3(6)
C3 C4 C5 O1 0.2(6)
C3 C4 C5 C10 180.0(4)
C1 O1 C5 C4 3.1(6)
C1 O1 C5 C10 -176.7(3)
C2 C1 C6 C9 17.0(6)
O1 C1 C6 C9 -166.0(4)
C2 C1 C6 C8 138.9(5)
O1 C1 C6 C8 -44.1(5)
C2 C1 C6 C7 -102.0(5)
O1 C1 C6 C7 75.0(4)
C4 C5 C10 C12 -1.7(6)
O1 C5 C10 C12 178.1(3)
C4 C5 C10 C11 118.0(5)
O1 C5 C10 C11 -62.2(5)
C4 C5 C10 C13 -121.3(5)
O1 C5 C10 C13 58.5(5)
C4 C3 C14 C15 6.0(7)
C2 C3 C14 C15 -174.1(4)
C3 C14 C15 C16 178.7(4)
C14 C15 C16 C17 -178.1(4)
C15 C16 C17 C18 -179.8(4)
C16 C17 C18 O2 -2.4(6)
C16 C17 C18 C19 -179.5(4)
C17 C18 C19 C20 175.5(5)
O2 C18 C19 C20 -1.7(5)
C17 C18 C19 C22 -5.8(8)
O2 C18 C19 C22 177.0(4)
C18 C19 C20 C28 179.3(4)
C22 C19 C20 C28 0.5(7)
C18 C19 C20 C21 0.8(5)
C22 C19 C20 C21 -177.9(4)
C19 C20 C21 O3 178.7(5)
C28 C20 C21 O3 0.0(8)
C19 C20 C21 O2 0.5(5)
C28 C20 C21 O2 -178.2(4)
O3 C21 O2 C18 -180.0(4)
C20 C21 O2 C18 -1.5(5)
C17 C18 O2 C21 -175.7(4)
C19 C18 O2 C21 2.1(5)
C20 C19 C22 C23 -33.1(6)
C18 C19 C22 C23 148.5(4)
C20 C19 C22 C27 144.5(4)
C18 C19 C22 C27 -33.9(6)
C27 C22 C23 C24 1.2(6)
C19 C22 C23 C24 178.8(4)
C22 C23 C24 C25 -0.6(7)
C23 C24 C25 C26 0.2(7)
C24 C25 C26 C27 -0.4(7)
C25 C26 C27 C22 1.0(7)
C23 C22 C27 C26 -1.4(6)
C19 C22 C27 C26 -179.0(4)
